data_4075296
loop_
_publ_author_name
'Mintcheva, Neli'
'Tanabe, Makoto'
'Osakada, Kohtaro'

_publ_section_title
;
 Preparation and Structure of New Phenylplatinum Complexes Containing
 Silsesquioxane as a Monodentate or Bidentate Ligand
;
_journal_issue 15
_journal_name_full Organometallics
_journal_page_first 3776
_journal_paper_doi 10.1021/om060192s
_journal_volume 25
_journal_year 2006
_chemical_formula_moiety 'C73 H106 Ag O12 P2 Pt Si7 '
_chemical_formula_sum 'C73 H106 Ag O12 P2 Pt Si7'
_chemical_formula_weight 1737.11
_space_group_IT_number 14
_symmetry_cell_setting monoclinic
_symmetry_Int_Tables_number 14
_symmetry_space_group_name_Hall '-P 2yn'
_symmetry_space_group_name_H-M 'P 1 21/n 1'
_cell_angle_alpha 90.0000
_cell_angle_beta 90.520(3)
_cell_angle_gamma 90.0000
_cell_formula_units_Z 4
_cell_length_a 12.7836(19)
_cell_length_b 27.027(4)
_cell_length_c 23.001(4)
_cell_measurement_reflns_used 19257
_cell_measurement_temperature 113.1
_cell_measurement_theta_max 27.5
_cell_measurement_theta_min 3.0
_cell_volume 7947(2)
_computing_cell_refinement CrystalClear
_computing_data_collection CrystalClear
_computing_data_reduction CrystalStructure
_computing_publication_material 'CrystalStructure 3.7.0'
_computing_structure_refinement CRYSTALS
_computing_structure_solution SIR97
_diffrn_detector_area_resol_mean 7.31
_diffrn_measured_fraction_theta_full 0.963
_diffrn_measured_fraction_theta_max 0.963
_diffrn_measurement_device_type 'Rigaku Saturn'
_diffrn_measurement_method \w
_diffrn_radiation_type 'Mo K\a'
_diffrn_radiation_wavelength 0.71070
_diffrn_reflns_av_R_equivalents 0.084
_diffrn_reflns_limit_h_max 15
_diffrn_reflns_limit_h_min -16
_diffrn_reflns_limit_k_max 34
_diffrn_reflns_limit_k_min -35
_diffrn_reflns_limit_l_max 29
_diffrn_reflns_limit_l_min -29
_diffrn_reflns_number 55875
_diffrn_reflns_theta_full 27.48
_diffrn_reflns_theta_max 27.48
_exptl_absorpt_coefficient_mu 2.199
_exptl_absorpt_correction_T_max 0.719
_exptl_absorpt_correction_T_min 0.399
_exptl_absorpt_correction_type multi-scan
_exptl_absorpt_process_details 'Jacobson, R. (1998) Private communication'
_exptl_crystal_colour colorless
_exptl_crystal_density_diffrn 1.453
_exptl_crystal_density_method 'not measured'
_exptl_crystal_description prism
_exptl_crystal_F_000 3576.00
_exptl_crystal_size_max 0.23
_exptl_crystal_size_mid 0.17
_exptl_crystal_size_min 0.15
_refine_diff_density_max 5.32
_refine_diff_density_min -4.66
_refine_ls_extinction_method none
_refine_ls_goodness_of_fit_ref 1.029
_refine_ls_hydrogen_treatment refall
_refine_ls_number_parameters 1016
_refine_ls_number_reflns 17542
_refine_ls_R_factor_gt 0.0732
_refine_ls_shift/su_max 0.7038
_refine_ls_structure_factor_coef Fsqd
_refine_ls_weighting_details 'w = 1/[0.0010Fo^2^ + 0.8000\s(Fo^2^) + 0.5000]/(4Fo^2^)'
_refine_ls_weighting_scheme calc
_refine_ls_wR_factor_ref 0.2217
_reflns_number_gt 8520
_reflns_number_total 17542
_reflns_threshold_expression F^2^>2.0\s(F^2^)
_cod_data_source_file om060192ssi20060228_042848.cif
_cod_data_source_block '__Neli071_135'
_cod_original_formula_sum 'C73 H106 Ag O12 P2 Pt Si7 '
_cod_database_code 4075296

loop_
_symmetry_equiv_pos_site_id
_symmetry_equiv_pos_as_xyz
1 +X,+Y,+Z
2 1/2-X,1/2+Y,1/2-Z
3 -X,-Y,-Z
4 1/2+X,1/2-Y,1/2+Z

loop_
_atom_site_label
_atom_site_type_symbol
_atom_site_fract_x
_atom_site_fract_y
_atom_site_fract_z
_atom_site_U_iso_or_equiv
_atom_site_adp_type
_atom_site_occupancy
_atom_site_symmetry_multiplicity
_atom_site_calc_flag
_atom_site_refinement_flags
Pt1 Pt 0.88683(3) 0.186300(10) 0.826080(10) 0.02596(10) Uani 1.00 1 d .
Ag1 Ag 0.83679(5) 0.21794(3) 0.69988(3) 0.02983(18) Uani 1.00 1 d .
P1 P 0.90317(18) 0.27197(9) 0.63062(10) 0.0278(5) Uani 1.00 1 d .
P2 P 1.02728(18) 0.19912(10) 0.87937(10) 0.0282(6) Uani 1.00 1 d .
Si1 Si 0.63971(18) 0.16581(9) 0.77878(10) 0.0231(5) Uani 1.00 1 d .
Si2 Si 0.9025(2) 0.06307(11) 0.82364(10) 0.0319(6) Uani 1.00 1 d .
Si3 Si 0.6638(2) 0.06645(11) 0.84620(12) 0.0411(8) Uani 1.00 1 d .
Si4 Si 0.8599(2) 0.09901(10) 0.64185(10) 0.0304(6) Uani 1.00 1 d .
Si5 Si 0.6197(2) 0.10718(12) 0.66383(12) 0.0371(7) Uani 1.00 1 d .
Si6 Si 0.8601(2) -0.00118(9) 0.71247(10) 0.0272(6) Uani 1.00 1 d .
Si7 Si 0.6270(2) 0.00549(12) 0.73138(13) 0.0436(8) Uani 1.00 1 d .
O1 O 0.7595(4) 0.1809(2) 0.7697(2) 0.0251(15) Uani 1.00 1 d .
O2 O 0.9261(4) 0.1147(2) 0.7930(2) 0.0339(17) Uani 1.00 1 d .
O3 O 0.6300(5) 0.1220(2) 0.8262(2) 0.0380(19) Uani 1.00 1 d .
O4 O 0.7891(6) 0.0624(2) 0.8544(2) 0.047(2) Uani 1.00 1 d .
O5 O 0.9263(4) 0.1337(2) 0.6852(2) 0.0319(17) Uani 1.00 1 d .
O6 O 0.7388(5) 0.1174(2) 0.6402(2) 0.0400(19) Uani 1.00 1 d .
O7 O 0.8630(4) 0.0424(2) 0.6647(2) 0.0333(17) Uani 1.00 1 d .
O8 O 0.6090(4) 0.0507(2) 0.6855(3) 0.042(2) Uani 1.00 1 d .
O9 O 0.7406(4) -0.0193(2) 0.7188(2) 0.0365(18) Uani 1.00 1 d .
O10 O 0.5946(4) 0.1442(2) 0.7166(2) 0.0335(17) Uani 1.00 1 d .
O11 O 0.8999(4) 0.0194(2) 0.7740(2) 0.0282(16) Uani 1.00 1 d .
O12 O 0.6276(5) 0.0281(2) 0.7968(3) 0.050(2) Uani 1.00 1 d .
C1 C 0.8328(6) 0.2522(3) 0.8523(3) 0.031(2) Uani 1.00 1 d .
C2 C 0.8460(6) 0.2957(3) 0.8204(3) 0.031(2) Uani 1.00 1 d .
C3 C 0.8031(8) 0.3395(4) 0.8373(4) 0.044(3) Uani 1.00 1 d .
C4 C 0.7447(7) 0.3427(4) 0.8882(4) 0.041(2) Uani 1.00 1 d .
C5 C 0.7319(6) 0.3006(4) 0.9203(4) 0.036(2) Uani 1.00 1 d .
C6 C 0.7735(6) 0.2558(3) 0.9034(4) 0.034(2) Uani 1.00 1 d .
C7 C 0.8447(6) 0.3326(3) 0.6228(3) 0.026(2) Uani 1.00 1 d .
C8 C 0.8459(8) 0.3587(3) 0.5709(4) 0.041(2) Uani 1.00 1 d .
C9 C 0.7970(9) 0.4051(4) 0.5687(5) 0.051(3) Uani 1.00 1 d .
C10 C 0.7458(8) 0.4246(3) 0.6143(5) 0.049(3) Uani 1.00 1 d .
C11 C 0.7447(9) 0.3983(4) 0.6676(5) 0.053(3) Uani 1.00 1 d .
C12 C 0.7909(7) 0.3526(3) 0.6704(4) 0.039(2) Uani 1.00 1 d .
C13 C 0.8926(7) 0.2473(3) 0.5571(4) 0.032(2) Uani 1.00 1 d .
C14 C 0.8024(8) 0.2230(3) 0.5439(4) 0.042(3) Uani 1.00 1 d .
C15 C 0.7896(9) 0.2045(4) 0.4869(5) 0.053(3) Uani 1.00 1 d .
C16 C 0.8631(10) 0.2111(5) 0.4458(5) 0.061(4) Uani 1.00 1 d .
C17 C 0.9580(9) 0.2346(5) 0.4600(4) 0.060(4) Uani 1.00 1 d .
C18 C 0.9728(8) 0.2526(4) 0.5160(4) 0.044(3) Uani 1.00 1 d .
C19 C 1.0417(7) 0.2834(4) 0.6424(3) 0.034(2) Uani 1.00 1 d .
C20 C 1.0892(9) 0.3286(5) 0.6332(4) 0.052(3) Uani 1.00 1 d .
C21 C 1.1945(11) 0.3335(6) 0.6405(5) 0.077(5) Uani 1.00 1 d .
C22 C 1.2532(11) 0.2953(7) 0.6571(5) 0.084(5) Uani 1.00 1 d .
C23 C 1.2104(8) 0.2499(5) 0.6684(5) 0.062(4) Uani 1.00 1 d .
C24 C 1.1041(8) 0.2434(4) 0.6606(5) 0.052(3) Uani 1.00 1 d .
C25 C 1.0669(6) 0.2639(3) 0.8818(4) 0.034(2) Uani 1.00 1 d .
C26 C 1.1320(7) 0.2830(4) 0.8396(4) 0.039(2) Uani 1.00 1 d .
C27 C 1.1514(8) 0.3338(4) 0.8383(5) 0.045(3) Uani 1.00 1 d .
C28 C 1.1085(8) 0.3656(4) 0.8781(5) 0.046(3) Uani 1.00 1 d .
C29 C 1.0470(8) 0.3457(4) 0.9219(5) 0.051(3) Uani 1.00 1 d .
C30 C 1.0263(7) 0.2955(4) 0.9227(4) 0.038(2) Uani 1.00 1 d .
C31 C 1.0109(7) 0.1811(4) 0.9555(4) 0.038(2) Uani 1.00 1 d .
C32 C 0.9312(6) 0.1503(4) 0.9693(4) 0.036(2) Uani 1.00 1 d .
C33 C 0.9154(7) 0.1346(4) 1.0259(3) 0.045(3) Uani 1.00 1 d .
C34 C 0.9875(8) 0.1483(5) 1.0689(4) 0.053(3) Uani 1.00 1 d .
C35 C 1.0710(9) 0.1778(5) 1.0558(4) 0.061(3) Uani 1.00 1 d .
C36 C 1.0814(7) 0.1944(4) 0.9990(4) 0.044(3) Uani 1.00 1 d .
C37 C 1.1461(6) 0.1687(3) 0.8541(4) 0.031(2) Uani 1.00 1 d .
C38 C 1.1488(6) 0.1553(4) 0.7944(4) 0.042(2) Uani 1.00 1 d .
C39 C 1.2402(8) 0.1340(4) 0.7726(5) 0.055(3) Uani 1.00 1 d .
C40 C 1.3292(8) 0.1293(4) 0.8072(5) 0.047(3) Uani 1.00 1 d .
C41 C 1.3236(9) 0.1433(5) 0.8641(5) 0.059(3) Uani 1.00 1 d .
C42 C 1.2356(7) 0.1630(4) 0.8880(4) 0.044(3) Uani 1.00 1 d .
C43 C 0.5550(7) 0.2171(3) 0.8040(3) 0.032(2) Uani 1.00 1 d .
C44 C 0.5008(9) 0.2491(4) 0.7594(4) 0.051(3) Uani 1.00 1 d .
C45 C 0.5762(10) 0.2791(5) 0.7273(6) 0.070(4) Uani 1.00 1 d .
C46 C 0.4198(11) 0.2817(5) 0.7915(6) 0.080(5) Uani 1.00 1 d .
C47 C 1.040(2) 0.0514(8) 0.8821(10) 0.139(9) Uani 1.00 1 d .
C48 C 0.988(2) 0.0394(13) 0.8857(13) 0.098(12) Uani 0.50 1 d P
C49 C 1.080(2) -0.0390(16) 0.843(2) 0.17(2) Uani 0.50 1 d P
C50 C 1.0290(19) 0.0092(10) 0.9082(9) 0.055(7) Uani 0.50 1 d P
C51 C 1.1264(18) 0.0230(8) 0.8510(9) 0.050(6) Uani 0.50 1 d P
C52 C 1.1824(19) 0.0233(15) 0.908(2) 0.136(18) Uani 0.50 1 d P
C53 C 1.130(2) 0.0172(13) 0.9455(13) 0.092(10) Uani 0.50 1 d P
C54 C 0.9555(17) 0.0170(13) 0.9627(15) 0.092(11) Uani 0.50 1 d P
C55 C 0.6003(8) 0.0510(4) 0.9155(4) 0.050(3) Uani 1.00 1 d .
C56 C 0.6452(8) 0.0742(4) 0.9705(4) 0.050(3) Uani 1.00 1 d .
C57 C 0.6259(8) 0.1299(4) 0.9689(3) 0.043(3) Uani 1.00 1 d .
C58 C 0.6021(9) 0.0514(5) 1.0257(5) 0.069(4) Uani 1.00 1 d .
C59 C 0.9116(9) 0.1026(3) 0.5676(4) 0.049(3) Uani 1.00 1 d .
C60 C 1.0254(17) 0.0930(11) 0.5593(7) 0.196(12) Uani 1.00 1 d .
C61 C 1.0937(17) 0.0767(17) 0.5906(12) 0.32(2) Uani 1.00 1 d .
C62 C 1.051(2) 0.0899(10) 0.4930(8) 0.234(13) Uani 1.00 1 d .
C63 C 0.5211(14) 0.1176(7) 0.6047(5) 0.129(7) Uani 1.00 1 d .
C64 C 0.4400(8) 0.1551(4) 0.6100(3) 0.041(2) Uani 1.00 1 d .
C65 C 0.3601(11) 0.1615(6) 0.5643(5) 0.094(5) Uani 1.00 1 d .
C66 C 0.5118(18) 0.2041(7) 0.5972(8) 0.141(9) Uani 1.00 1 d .
C67 C 0.9401(7) -0.0539(3) 0.6875(4) 0.035(2) Uani 1.00 1 d .
C68 C 1.036(2) -0.0450(10) 0.6526(15) 0.073(9) Uani 0.50 1 d P
C69 C 1.1308(18) -0.0757(7) 0.6635(10) 0.040(6) Uani 0.50 1 d P
C70 C 1.0577(14) -0.0508(8) 0.7069(8) 0.038(5) Uani 0.50 1 d P
C71 C 1.098(3) -0.0904(14) 0.6338(11) 0.095(13) Uani 0.50 1 d P
C72 C 1.1017(18) -0.0069(12) 0.6820(13) 0.075(10) Uani 0.50 1 d P
C73 C 1.072(2) -0.0758(10) 0.7643(11) 0.067(8) Uani 0.50 1 d P
C74 C 0.5311(9) -0.0440(5) 0.7238(7) 0.075(4) Uani 1.00 1 d .
C75 C 0.4210(7) -0.0389(4) 0.7468(5) 0.045(3) Uani 1.00 1 d .
C76 C 0.4162(16) -0.0312(10) 0.8097(8) 0.187(11) Uani 1.00 1 d .
C77 C 0.3685(11) 0.0053(6) 0.7196(11) 0.152(9) Uani 1.00 1 d .
C78 C 0.026(3) 0.5099(8) 0.0182(8) 0.187(13) Uani 1.00 1 d .
C79 C 0.1555(16) 0.4954(7) 0.0079(11) 0.155(9) Uani 1.00 1 d .
C80 C 0.2330(18) 0.5095(15) 0.026(2) 0.51(3) Uani 1.00 1 d .
H1 H 0.8856 0.2948 0.7856 0.037 Uiso 1.00 1 c R
H2 H 0.8132 0.3684 0.8145 0.053 Uiso 1.00 1 c R
H3 H 0.7137 0.3730 0.9000 0.049 Uiso 1.00 1 c R
H4 H 0.6943 0.3022 0.9557 0.043 Uiso 1.00 1 c R
H5 H 0.7618 0.2271 0.9262 0.041 Uiso 1.00 1 c R
H6 H 0.8791 0.3457 0.5374 0.050 Uiso 1.00 1 c R
H7 H 0.7994 0.4233 0.5335 0.061 Uiso 1.00 1 c R
H8 H 0.7106 0.4553 0.6102 0.059 Uiso 1.00 1 c R
H9 H 0.7120 0.4123 0.7007 0.064 Uiso 1.00 1 c R
H10 H 0.7872 0.3343 0.7056 0.046 Uiso 1.00 1 c R
H11 H 0.7501 0.2175 0.5723 0.051 Uiso 1.00 1 c R
H12 H 0.7273 0.1874 0.4764 0.064 Uiso 1.00 1 c R
H13 H 0.8511 0.1998 0.4073 0.073 Uiso 1.00 1 c R
H14 H 1.0112 0.2386 0.4318 0.072 Uiso 1.00 1 c R
H15 H 1.0360 0.2688 0.5268 0.053 Uiso 1.00 1 c R
H16 H 1.0482 0.3562 0.6213 0.062 Uiso 1.00 1 c R
H17 H 1.2264 0.3646 0.6329 0.092 Uiso 1.00 1 c R
H18 H 1.3265 0.2994 0.6620 0.101 Uiso 1.00 1 c R
H19 H 1.2524 0.2230 0.6813 0.074 Uiso 1.00 1 c R
H20 H 1.0732 0.2120 0.6674 0.063 Uiso 1.00 1 c R
H21 H 1.1607 0.2612 0.8115 0.046 Uiso 1.00 1 c R
H22 H 1.1962 0.3463 0.8090 0.054 Uiso 1.00 1 c R
H23 H 1.1209 0.4002 0.8759 0.055 Uiso 1.00 1 c R
H24 H 1.0196 0.3668 0.9511 0.062 Uiso 1.00 1 c R
H25 H 0.9816 0.2828 0.9518 0.045 Uiso 1.00 1 c R
H26 H 0.8841 0.1400 0.9394 0.043 Uiso 1.00 1 c R
H27 H 0.8575 0.1143 1.0356 0.054 Uiso 1.00 1 c R
H28 H 0.9782 0.1374 1.1078 0.064 Uiso 1.00 1 c R
H29 H 1.1206 0.1865 1.0851 0.074 Uiso 1.00 1 c R
H30 H 1.1382 0.2156 0.9896 0.053 Uiso 1.00 1 c R
H31 H 1.0891 0.1596 0.7700 0.050 Uiso 1.00 1 c R
H32 H 1.2424 0.1232 0.7333 0.066 Uiso 1.00 1 c R
H33 H 1.3926 0.1168 0.7918 0.056 Uiso 1.00 1 c R
H34 H 1.3826 0.1379 0.8886 0.071 Uiso 1.00 1 c R
H35 H 1.2361 0.1739 0.9273 0.053 Uiso 1.00 1 c R
H36 H 0.5014 0.2027 0.8267 0.038 Uiso 1.00 1 c R
H37 H 0.5970 0.2380 0.8279 0.038 Uiso 1.00 1 c R
H38 H 0.4638 0.2286 0.7327 0.061 Uiso 1.00 1 c R
H39 H 0.5872 0.3100 0.7460 0.085 Uiso 1.00 1 c R
H40 H 0.5512 0.2846 0.6888 0.084 Uiso 1.00 1 c R
H41 H 0.6402 0.2614 0.7261 0.085 Uiso 1.00 1 c R
H42 H 0.3537 0.2656 0.7925 0.096 Uiso 1.00 1 c R
H43 H 0.4134 0.3120 0.7710 0.096 Uiso 1.00 1 c R
H44 H 0.4431 0.2881 0.8302 0.096 Uiso 1.00 1 c R
H45 H 0.5292 0.0610 0.9122 0.061 Uiso 1.00 1 c R
H46 H 0.6037 0.0161 0.9202 0.061 Uiso 1.00 1 c R
H47 H 0.7186 0.0687 0.9707 0.059 Uiso 1.00 1 c R
H48 H 0.6819 0.1453 0.9489 0.052 Uiso 1.00 1 c R
H49 H 0.6227 0.1425 1.0075 0.052 Uiso 1.00 1 c R
H50 H 0.5619 0.1367 0.9492 0.052 Uiso 1.00 1 c R
H51 H 0.5401 0.0684 1.0364 0.083 Uiso 1.00 1 c R
H52 H 0.6523 0.0540 1.0562 0.083 Uiso 1.00 1 c R
H53 H 0.5864 0.0176 1.0187 0.083 Uiso 1.00 1 c R
H54 H 0.8755 0.0784 0.5451 0.059 Uiso 1.00 1 c R
H55 H 0.8955 0.1346 0.5530 0.059 Uiso 1.00 1 c R
H56 H 1.0109 0.0585 0.5568 0.236 Uiso 1.00 1 c R
H57 H 1.1327 0.1052 0.6015 0.386 Uiso 1.00 1 c R
H58 H 1.1379 0.0541 0.5708 0.386 Uiso 1.00 1 c R
H59 H 1.0666 0.0613 0.6244 0.386 Uiso 1.00 1 c R
H60 H 1.0407 0.0571 0.4794 0.282 Uiso 1.00 1 c R
H61 H 1.1226 0.0989 0.4878 0.282 Uiso 1.00 1 c R
H62 H 1.0078 0.1120 0.4718 0.282 Uiso 1.00 1 c R
H63 H 0.5588 0.1256 0.5705 0.154 Uiso 1.00 1 c R
H64 H 0.4860 0.0869 0.5994 0.154 Uiso 1.00 1 c R
H65 H 0.4112 0.1562 0.6480 0.049 Uiso 1.00 1 c R
H66 H 0.3834 0.1856 0.5373 0.112 Uiso 1.00 1 c R
H67 H 0.2969 0.1724 0.5816 0.112 Uiso 1.00 1 c R
H68 H 0.3480 0.1311 0.5446 0.112 Uiso 1.00 1 c R
H69 H 0.5414 0.2162 0.6324 0.168 Uiso 1.00 1 c R
H70 H 0.4695 0.2290 0.5799 0.168 Uiso 1.00 1 c R
H71 H 0.5662 0.1952 0.5713 0.168 Uiso 1.00 1 c R
H72 H 0.5249 -0.0507 0.6834 0.090 Uiso 1.00 1 c R
H73 H 0.5602 -0.0720 0.7431 0.090 Uiso 1.00 1 c R
H74 H 0.3827 -0.0676 0.7358 0.054 Uiso 1.00 1 c R
H75 H 0.4111 -0.0631 0.8268 0.225 Uiso 1.00 1 c R
H76 H 0.3567 -0.0121 0.8198 0.225 Uiso 1.00 1 c R
H77 H 0.4777 -0.0153 0.8236 0.225 Uiso 1.00 1 c R
H78 H 0.3814 0.0336 0.7430 0.182 Uiso 1.00 1 c R
H79 H 0.2953 -0.0004 0.7169 0.182 Uiso 1.00 1 c R
H80 H 0.3957 0.0106 0.6818 0.182 Uiso 1.00 1 c R
H81 H 1.0415 0.1272 0.5620 0.236 Uiso 1.00 1 c R
H82 H 0.0093 0.4982 0.0560 0.225 Uiso 1.00 1 c R
H83 H 0.0197 0.5450 0.0174 0.225 Uiso 1.00 1 c R
H84 H 0.1613 0.4603 0.0079 0.186 Uiso 1.00 1 c R
H85 H 0.1726 0.5078 -0.0294 0.186 Uiso 1.00 1 c R
H86 H 0.2554 0.5413 0.0133 0.611 Uiso 1.00 1 c R
H87 H 0.2918 0.4882 0.0292 0.611 Uiso 1.00 1 c R
H88 H 0.1994 0.5122 0.0621 0.611 Uiso 1.00 1 c R

loop_
_atom_site_aniso_label
_atom_site_aniso_U_11
_atom_site_aniso_U_22
_atom_site_aniso_U_33
_atom_site_aniso_U_12
_atom_site_aniso_U_13
_atom_site_aniso_U_23
Pt1 0.0212(2) 0.0365(2) 0.02031(19) -0.00254(12) 0.00401(12) -0.00804(12)
Ag1 0.0305(3) 0.0319(3) 0.0271(3) -0.0029(2) 0.0061(2) -0.0026(2)
P1 0.0271(11) 0.0301(12) 0.0264(11) -0.0042(9) 0.0033(8) -0.0045(9)
P2 0.0209(11) 0.0410(14) 0.0226(11) -0.0010(9) 0.0012(8) -0.0098(10)
Si1 0.0197(11) 0.0305(13) 0.0192(10) 0.0032(9) 0.0020(8) -0.0010(9)
Si2 0.0416(14) 0.0378(15) 0.0162(11) 0.0179(12) -0.0004(9) -0.0009(10)
Si3 0.0587(19) 0.0321(15) 0.0330(14) -0.0008(13) 0.0282(13) -0.0013(11)
Si4 0.0426(15) 0.0294(13) 0.0195(11) 0.0052(11) 0.0088(10) 0.0007(10)
Si5 0.0285(13) 0.0499(18) 0.0326(14) 0.0144(12) -0.0111(10) -0.0135(12)
Si6 0.0356(13) 0.0240(12) 0.0222(11) 0.0028(10) 0.0063(9) 0.0006(9)
Si7 0.0347(15) 0.0419(17) 0.0547(18) -0.0106(12) 0.0220(13) -0.0208(14)
O1 0.017(3) 0.043(3) 0.015(2) -0.003(2) 0.001(2) -0.009(2)
O2 0.029(3) 0.031(3) 0.043(3) -0.001(2) 0.015(2) -0.020(2)
O3 0.052(4) 0.035(3) 0.027(3) 0.005(3) 0.012(3) 0.003(2)
O4 0.076(5) 0.033(3) 0.032(3) 0.000(3) 0.027(3) 0.001(3)
O5 0.037(3) 0.033(3) 0.026(3) -0.003(2) 0.011(2) -0.000(2)
O6 0.046(4) 0.050(4) 0.024(3) 0.012(3) 0.004(2) 0.000(3)
O7 0.034(3) 0.032(3) 0.034(3) 0.003(2) 0.007(2) -0.002(2)
O8 0.017(3) 0.052(4) 0.057(4) -0.002(2) -0.002(2) -0.031(3)
O9 0.035(3) 0.031(3) 0.044(3) -0.007(2) 0.017(2) -0.006(3)
O10 0.033(3) 0.043(4) 0.025(3) 0.005(2) -0.009(2) -0.009(2)
O11 0.030(3) 0.039(3) 0.016(2) 0.002(2) 0.004(2) -0.004(2)
O12 0.065(5) 0.033(4) 0.052(4) -0.008(3) 0.034(3) -0.019(3)
C1 0.015(4) 0.050(6) 0.028(4) -0.003(3) -0.002(3) -0.011(4)
C2 0.017(4) 0.056(6) 0.018(3) 0.001(4) -0.012(3) 0.000(4)
C3 0.067(7) 0.035(5) 0.031(5) -0.004(5) -0.003(4) -0.012(4)
C4 0.025(4) 0.044(6) 0.052(6) 0.006(4) -0.011(4) -0.011(5)
C5 0.019(4) 0.057(6) 0.033(5) 0.004(4) 0.002(3) -0.017(4)
C6 0.027(4) 0.041(5) 0.033(5) -0.003(4) -0.006(3) -0.003(4)
C7 0.022(4) 0.031(4) 0.026(4) -0.008(3) -0.001(3) -0.006(3)
C8 0.045(5) 0.040(5) 0.040(5) 0.002(4) 0.023(4) 0.005(4)
C9 0.065(7) 0.036(6) 0.052(7) 0.012(5) 0.013(5) 0.013(5)
C10 0.043(6) 0.023(5) 0.082(8) 0.002(4) 0.006(5) -0.004(5)
C11 0.075(8) 0.040(6) 0.044(6) 0.002(5) 0.002(5) -0.020(5)
C12 0.041(5) 0.040(5) 0.034(5) -0.005(4) -0.006(4) -0.006(4)
C13 0.031(4) 0.034(5) 0.032(4) 0.003(3) -0.002(3) -0.008(4)
C14 0.037(5) 0.043(6) 0.047(6) 0.008(4) -0.004(4) -0.013(5)
C15 0.049(6) 0.058(7) 0.053(7) 0.020(5) -0.028(5) -0.023(6)
C16 0.070(8) 0.074(9) 0.040(6) 0.038(7) -0.011(5) -0.021(6)
C17 0.053(7) 0.093(10) 0.035(6) 0.022(7) -0.006(5) -0.017(6)
C18 0.046(6) 0.066(7) 0.020(4) 0.001(5) 0.007(4) -0.005(4)
C19 0.027(4) 0.055(6) 0.019(4) -0.010(4) 0.001(3) -0.002(4)
C20 0.047(6) 0.070(8) 0.039(6) -0.026(6) -0.001(4) 0.011(5)
C21 0.078(10) 0.111(13) 0.043(7) -0.042(9) -0.007(6) 0.023(8)
C22 0.046(8) 0.170(18) 0.037(6) -0.031(9) -0.005(5) 0.017(9)
C23 0.025(5) 0.105(11) 0.055(7) -0.008(6) -0.003(5) -0.010(7)
C24 0.046(6) 0.051(7) 0.060(7) 0.005(5) -0.006(5) -0.017(6)
C25 0.011(3) 0.049(6) 0.041(5) 0.001(3) -0.006(3) -0.012(4)
C26 0.029(5) 0.043(6) 0.044(5) -0.000(4) -0.005(4) -0.008(4)
C27 0.032(5) 0.044(6) 0.058(7) -0.004(4) -0.015(4) 0.004(5)
C28 0.046(6) 0.038(6) 0.054(6) 0.005(5) -0.016(5) -0.009(5)
C29 0.049(6) 0.043(6) 0.062(7) 0.016(5) -0.023(5) -0.029(5)
C30 0.031(5) 0.052(6) 0.030(4) 0.000(4) -0.006(3) -0.015(4)
C31 0.018(4) 0.060(7) 0.034(5) 0.009(4) -0.003(3) -0.016(4)
C32 0.016(4) 0.053(6) 0.039(5) -0.003(4) -0.004(3) -0.013(4)
C33 0.030(5) 0.089(9) 0.017(4) 0.011(5) -0.001(3) -0.008(4)
C34 0.048(6) 0.090(9) 0.022(4) 0.007(6) 0.002(4) -0.004(5)
C35 0.051(7) 0.123(12) 0.010(4) -0.025(7) -0.006(4) -0.011(5)
C36 0.027(5) 0.070(7) 0.034(5) -0.013(4) -0.004(4) -0.018(5)
C37 0.021(4) 0.021(4) 0.050(5) -0.004(3) 0.009(3) -0.006(4)
C38 0.014(4) 0.068(7) 0.044(5) -0.001(4) 0.002(3) -0.023(5)
C39 0.040(6) 0.060(7) 0.064(8) -0.003(5) 0.013(5) -0.026(6)
C40 0.042(6) 0.045(6) 0.054(6) -0.005(5) 0.018(5) -0.011(5)
C41 0.045(6) 0.073(9) 0.058(7) 0.011(6) 0.008(5) 0.004(6)
C42 0.023(5) 0.071(8) 0.039(5) 0.008(4) 0.003(4) -0.006(5)
C43 0.032(4) 0.043(5) 0.021(4) 0.007(4) -0.001(3) -0.009(3)
C44 0.061(7) 0.053(7) 0.038(6) 0.010(6) -0.004(5) -0.006(5)
C45 0.062(8) 0.057(8) 0.092(11) 0.014(6) 0.003(7) 0.017(7)
C46 0.091(11) 0.087(11) 0.063(9) 0.035(9) -0.001(7) -0.024(8)
C47 0.24(2) 0.074(13) 0.104(17) 0.012(17) 0.097(18) -0.025(12)
C48 0.061(16) 0.13(3) 0.10(2) 0.080(19) -0.11(2) -0.06(2)
C49 0.08(2) 0.12(3) 0.30(6) 0.07(2) 0.07(3) 0.11(4)
C50 0.059(15) 0.076(18) 0.030(11) -0.017(13) 0.012(10) 0.002(11)
C51 0.069(14) 0.039(11) 0.041(11) 0.046(11) -0.023(10) -0.018(9)
C52 0.018(14) 0.11(3) 0.28(6) 0.048(18) -0.07(2) -0.06(3)
C53 0.042(15) 0.14(2) 0.09(2) -0.064(17) -0.045(14) 0.09(2)
C54 0.019(11) 0.13(3) 0.13(2) 0.030(14) 0.010(14) -0.01(2)
C55 0.064(7) 0.036(5) 0.052(6) 0.018(5) 0.040(5) 0.016(5)
C56 0.045(6) 0.067(8) 0.037(5) 0.024(5) 0.008(4) 0.015(5)
C57 0.053(6) 0.061(7) 0.015(4) 0.003(5) -0.001(4) 0.003(4)
C58 0.055(7) 0.110(12) 0.042(6) 0.007(7) 0.030(5) 0.026(7)
C59 0.094(9) 0.033(5) 0.022(4) 0.002(5) 0.026(5) 0.004(4)
C60 0.156(18) 0.37(4) 0.068(11) 0.18(2) 0.092(12) 0.108(18)
C61 0.071(15) 0.73(8) 0.16(2) 0.09(3) 0.004(16) -0.19(3)
C62 0.30(3) 0.29(3) 0.119(16) 0.17(2) 0.177(19) 0.108(19)
C63 0.157(15) 0.172(18) 0.056(8) 0.138(14) -0.070(9) -0.061(10)
C64 0.053(6) 0.055(6) 0.014(4) 0.019(5) 0.003(3) 0.004(4)
C65 0.076(9) 0.153(16) 0.051(8) 0.048(10) -0.041(7) -0.044(9)
C66 0.21(2) 0.098(15) 0.111(16) -0.013(16) -0.064(16) 0.032(13)
C67 0.046(5) 0.029(5) 0.030(4) 0.006(4) 0.012(4) -0.005(3)
C68 0.050(15) 0.054(16) 0.12(2) 0.016(12) 0.016(15) -0.015(17)
C69 0.060(14) 0.014(8) 0.046(13) 0.014(8) 0.032(11) 0.005(8)
C70 0.031(10) 0.061(14) 0.024(9) 0.005(9) 0.011(7) 0.004(9)
C71 0.13(3) 0.12(3) 0.035(15) 0.07(2) 0.032(17) -0.013(17)
C72 0.033(13) 0.09(2) 0.10(2) -0.014(13) 0.021(13) -0.005(18)
C73 0.078(17) 0.068(17) 0.055(15) 0.052(14) 0.019(13) 0.030(13)
C74 0.048(7) 0.062(9) 0.116(13) 0.001(6) 0.006(7) -0.036(8)
C75 0.026(5) 0.047(6) 0.061(7) -0.009(4) 0.004(4) 0.007(5)
C76 0.143(18) 0.32(3) 0.100(15) -0.15(2) 0.043(14) 0.005(19)
C77 0.037(8) 0.081(13) 0.34(3) -0.014(8) -0.017(13) -0.008(17)
C78 0.40(4) 0.058(15) 0.10(2) 0.02(2) 0.13(2) 0.011(11)
C79 0.117(16) 0.075(12) 0.27(2) 0.010(11) 0.133(18) 0.025(16)
C80 0.045(13) 0.41(5) 1.07(11) -0.06(2) -0.10(3) 0.50(7)

loop_
_atom_type_symbol
_atom_type_description
_atom_type_scat_dispersion_real
_atom_type_scat_dispersion_imag
_atom_type_scat_source
C C 0.003 0.002
;
International Tables for Crystallography
(1992, Vol. C, Tables 4.2.6.8 and 6.1.1.4)
;
H H 0.000 0.000
;
International Tables for Crystallography
(1992, Vol. C, Table 6.1.1.4)
;
Ag Ag -0.897 1.101
;
International Tables for Crystallography
(1992, Vol. C, Tables 4.2.6.8 and 6.1.1.4)
;
O O 0.011 0.006
;
International Tables for Crystallography
(1992, Vol. C, Tables 4.2.6.8 and 6.1.1.4)
;
Pt Pt -1.703 8.390
;
International Tables for Crystallography
(1992, Vol. C, Tables 4.2.6.8 and 6.1.1.4)
;
Si Si 0.082 0.070
;
International Tables for Crystallography
(1992, Vol. C, Tables 4.2.6.8 and 6.1.1.4)
;
P P 0.102 0.094
;
International Tables for Crystallography
(1992, Vol. C, Tables 4.2.6.8 and 6.1.1.4)
;

loop_
_geom_angle_atom_site_label_1
_geom_angle_atom_site_label_2
_geom_angle_atom_site_label_3
_geom_angle
_geom_angle_site_symmetry_1
P2 Pt1 O1 173.43(17) .
P2 Pt1 O2 98.50(17) .
P2 Pt1 C1 88.5(2) .
O1 Pt1 O2 84.2(2) .
O1 Pt1 C1 88.9(2) .
O2 Pt1 C1 172.9(2) .
P1 Ag1 O1 168.63(17) .
Ag1 P1 C7 118.9(2) .
Ag1 P1 C13 112.4(3) .
Ag1 P1 C19 111.5(3) .
C7 P1 C13 102.2(4) .
C7 P1 C19 105.2(4) .
C13 P1 C19 105.3(4) .
Pt1 P2 C25 113.2(3) .
Pt1 P2 C31 113.1(3) .
Pt1 P2 C37 115.5(3) .
C25 P2 C31 105.1(4) .
C25 P2 C37 102.1(3) .
C31 P2 C37 106.7(4) .
O1 Si1 O3 110.7(3) .
O1 Si1 O10 107.8(3) .
O1 Si1 C43 114.3(3) .
O3 Si1 O10 107.4(3) .
O3 Si1 C43 106.7(3) .
O10 Si1 C43 109.6(3) .
O2 Si2 O4 112.1(3) .
O2 Si2 O11 109.0(3) .
O2 Si2 C47 103.8(6) .
O2 Si2 C48 121.2(10) .
O4 Si2 O11 106.4(3) .
O4 Si2 C47 116.1(7) .
O4 Si2 C48 100.2(8) .
O11 Si2 C47 109.2(6) .
O11 Si2 C48 106.7(11) .
C47 Si2 C48 18.9(11) .
O3 Si3 O4 110.9(3) .
O3 Si3 O12 108.8(3) .
O3 Si3 C55 109.6(4) .
O4 Si3 O12 108.6(4) .
O4 Si3 C55 109.1(4) .
O12 Si3 C55 109.9(4) .
O5 Si4 O6 109.5(3) .
O5 Si4 O7 109.8(3) .
O5 Si4 C59 110.7(4) .
O6 Si4 O7 108.5(3) .
O6 Si4 C59 108.2(4) .
O7 Si4 C59 110.1(4) .
O6 Si5 O8 110.1(3) .
O6 Si5 O10 109.7(3) .
O6 Si5 C63 110.8(5) .
O8 Si5 O10 109.7(3) .
O8 Si5 C63 108.0(6) .
O10 Si5 C63 108.5(6) .
O7 Si6 O9 108.2(3) .
O7 Si6 O11 109.9(3) .
O7 Si6 C67 109.6(3) .
O9 Si6 O11 108.7(3) .
O9 Si6 C67 108.7(4) .
O11 Si6 C67 111.7(3) .
O8 Si7 O9 108.4(3) .
O8 Si7 O12 108.5(4) .
O8 Si7 C74 113.4(5) .
O9 Si7 O12 108.9(3) .
O9 Si7 C74 106.3(4) .
O12 Si7 C74 111.2(5) .
Pt1 O1 Ag1 94.1(2) .
Pt1 O1 Si1 133.0(3) .
Ag1 O1 Si1 131.7(3) .
Pt1 O2 Si2 126.1(3) .
Si1 O3 Si3 147.7(4) .
Si2 O4 Si3 147.0(4) .
Si4 O6 Si5 145.6(4) .
Si4 O7 Si6 155.8(4) .
Si5 O8 Si7 153.9(5) .
Si6 O9 Si7 137.5(4) .
Si1 O10 Si5 143.7(4) .
Si2 O11 Si6 150.4(4) .
Si3 O12 Si7 154.0(5) .
Pt1 C1 C2 123.1(6) .
Pt1 C1 C6 120.2(7) .
C2 C1 C6 116.6(8) .
C1 C2 C3 122.0(8) .
C2 C3 C4 120.8(9) .
C3 C4 C5 118.0(9) .
C4 C5 C6 121.9(9) .
C1 C6 C5 120.6(9) .
P1 C7 C8 122.5(7) .
P1 C7 C12 118.3(6) .
C8 C7 C12 119.1(8) .
C7 C8 C9 118.4(9) .
C8 C9 C10 122.8(10) .
C9 C10 C11 119.1(10) .
C10 C11 C12 119.0(10) .
C7 C12 C11 121.5(9) .
P1 C13 C14 116.2(7) .
P1 C13 C18 122.5(7) .
C14 C13 C18 121.3(9) .
C13 C14 C15 118.0(9) .
C14 C15 C16 121.9(10) .
C15 C16 C17 120.2(11) .
C16 C17 C18 118.9(10) .
C13 C18 C17 119.6(10) .
P1 C19 C20 123.8(8) .
P1 C19 C24 117.6(8) .
C20 C19 C24 118.5(9) .
C19 C20 C21 120.2(12) .
C20 C21 C22 120.9(15) .
C21 C22 C23 121.7(13) .
C22 C23 C24 119.0(13) .
C19 C24 C23 119.7(11) .
P2 C25 C26 120.4(7) .
P2 C25 C30 120.7(7) .
C26 C25 C30 118.7(9) .
C25 C26 C27 119.4(9) .
C26 C27 C28 121.9(10) .
C27 C28 C29 118.2(10) .
C28 C29 C30 119.9(10) .
C25 C30 C29 121.9(9) .
P2 C31 C32 118.6(7) .
P2 C31 C36 122.7(7) .
C32 C31 C36 118.5(9) .
C31 C32 C33 121.5(9) .
C32 C33 C34 119.0(9) .
C33 C34 C35 120.7(9) .
C34 C35 C36 118.5(9) .
C31 C36 C35 121.8(10) .
P2 C37 C38 116.7(6) .
P2 C37 C42 123.7(7) .
C38 C37 C42 119.2(8) .
C37 C38 C39 118.6(8) .
C38 C39 C40 121.0(11) .
C39 C40 C41 118.3(10) .
C40 C41 C42 123.1(11) .
C37 C42 C41 119.6(10) .
Si1 C43 C44 118.8(6) .
C43 C44 C45 111.1(9) .
C43 C44 C46 107.9(9) .
C45 C44 C46 111.7(11) .
Si2 C47 C48 55(2) .
Si2 C47 C50 108.3(19) .
Si2 C47 C51 111.0(14) .
C48 C47 C50 58(3) .
C48 C47 C51 119(3) .
C50 C47 C51 81.8(19) .
Si2 C48 C47 106(3) .
Si2 C48 C50 151(3) .
C47 C48 C50 87(3) .
C47 C50 C48 35(2) .
C47 C50 C53 92(2) .
C47 C50 C54 109(2) .
C48 C50 C53 123(3) .
C48 C50 C54 89(2) .
C53 C50 C54 92.2(18) .
C47 C51 C49 106(2) .
C47 C51 C52 86(2) .
C49 C51 C52 105(2) .
C51 C52 C53 113(2) .
C50 C53 C52 95(2) .
Si3 C55 C56 117.5(7) .
C55 C56 C57 109.1(8) .
C55 C56 C58 113.1(9) .
C57 C56 C58 111.1(9) .
Si4 C59 C60 117.9(9) .
C59 C60 C61 133(2) .
C59 C60 C62 110.5(15) .
C61 C60 C62 114(2) .
Si5 C63 C64 121.3(10) .
C63 C64 C65 120.8(10) .
C63 C64 C66 98.4(12) .
C65 C64 C66 99.4(11) .
Si6 C67 C68 120.2(12) .
Si6 C67 C70 113.8(9) .
C68 C67 C70 49.8(14) .
C67 C68 C69 119(2) .
C67 C68 C70 68.3(18) .
C67 C68 C71 117(2) .
C67 C68 C72 109(2) .
C69 C68 C70 66.4(18) .
C69 C68 C71 34.5(16) .
C69 C68 C72 81.5(19) .
C70 C68 C71 94(2) .
C70 C68 C72 62(2) .
C71 C68 C72 113(2) .
C68 C69 C70 50.4(16) .
C68 C69 C71 75(3) .
C70 C69 C71 114(3) .
C67 C70 C68 62.0(14) .
C67 C70 C69 112.4(15) .
C67 C70 C72 107.9(16) .
C67 C70 C73 109.6(16) .
C68 C70 C69 63.2(17) .
C68 C70 C72 66.0(19) .
C68 C70 C73 160(2) .
C69 C70 C72 81.9(17) .
C69 C70 C73 108.1(18) .
C72 C70 C73 133(2) .
C68 C71 C69 71(2) .
C68 C72 C70 52.2(18) .
Si7 C74 C75 121.7(9) .
C74 C75 C76 113.9(12) .
C74 C75 C77 109.9(11) .
C76 C75 C77 106.1(15) .
C78 C78 C79 109(2) 56503
C78 C79 C80 135(2) .
C1 C2 H1 119.3 .
C3 C2 H1 118.7 .
C2 C3 H2 119.9 .
C4 C3 H2 119.3 .
C3 C4 H3 121.4 .
C5 C4 H3 120.6 .
C4 C5 H4 119.2 .
C6 C5 H4 118.8 .
C1 C6 H5 119.5 .
C5 C6 H5 119.9 .
C7 C8 H6 121.3 .
C9 C8 H6 120.3 .
C8 C9 H7 118.5 .
C10 C9 H7 118.7 .
C9 C10 H8 119.9 .
C11 C10 H8 121.0 .
C10 C11 H9 120.2 .
C12 C11 H9 120.8 .
C7 C12 H10 119.5 .
C11 C12 H10 119.0 .
C13 C14 H11 121.4 .
C15 C14 H11 120.5 .
C14 C15 H12 119.9 .
C16 C15 H12 118.2 .
C15 C16 H13 120.2 .
C17 C16 H13 119.6 .
C16 C17 H14 121.0 .
C18 C17 H14 120.1 .
C13 C18 H15 119.6 .
C17 C18 H15 120.9 .
C19 C20 H16 119.7 .
C21 C20 H16 120.1 .
C20 C21 H17 119.2 .
C22 C21 H17 119.9 .
C21 C22 H18 119.7 .
C23 C22 H18 118.6 .
C22 C23 H19 121.2 .
C24 C23 H19 119.7 .
C19 C24 H20 120.1 .
C23 C24 H20 120.2 .
C25 C26 H21 119.0 .
C27 C26 H21 121.6 .
C26 C27 H22 118.2 .
C28 C27 H22 119.9 .
C27 C28 H23 120.7 .
C29 C28 H23 121.0 .
C28 C29 H24 119.5 .
C30 C29 H24 120.6 .
C25 C30 H25 119.3 .
C29 C30 H25 118.8 .
C31 C32 H26 118.9 .
C33 C32 H26 119.6 .
C32 C33 H27 121.1 .
C34 C33 H27 119.9 .
C33 C34 H28 119.8 .
C35 C34 H28 119.5 .
C34 C35 H29 120.4 .
C36 C35 H29 121.1 .
C31 C36 H30 119.1 .
C35 C36 H30 119.2 .
C37 C38 H31 120.9 .
C39 C38 H31 120.5 .
C38 C39 H32 120.0 .
C40 C39 H32 119.1 .
C39 C40 H33 121.1 .
C41 C40 H33 120.5 .
C40 C41 H34 118.6 .
C42 C41 H34 118.2 .
C37 C42 H35 119.9 .
C41 C42 H35 120.4 .
Si1 C43 H36 106.9 .
Si1 C43 H37 107.2 .
C44 C43 H36 106.3 .
C44 C43 H37 108.0 .
H36 C43 H37 109.5 .
C43 C44 H38 109.2 .
C45 C44 H38 108.8 .
C46 C44 H38 108.0 .
C44 C45 H39 110.8 .
C44 C45 H40 109.7 .
C44 C45 H41 107.8 .
H39 C45 H40 109.5 .
H39 C45 H41 109.5 .
H40 C45 H41 109.5 .
C44 C46 H42 110.4 .
C44 C46 H43 108.0 .
C44 C46 H44 110.0 .
H42 C46 H43 109.5 .
H42 C46 H44 109.5 .
H43 C46 H44 109.5 .
Si3 C55 H45 107.2 .
Si3 C55 H46 107.6 .
C56 C55 H45 107.7 .
C56 C55 H46 107.3 .
H45 C55 H46 109.5 .
C55 C56 H47 107.8 .
C57 C56 H47 108.3 .
C58 C56 H47 107.3 .
C56 C57 H48 108.7 .
C56 C57 H49 109.8 .
C56 C57 H50 109.9 .
H48 C57 H49 109.5 .
H48 C57 H50 109.5 .
H49 C57 H50 109.5 .
C56 C58 H51 109.3 .
C56 C58 H52 109.9 .
C56 C58 H53 109.2 .
H51 C58 H52 109.5 .
H51 C58 H53 109.5 .
H52 C58 H53 109.5 .
Si4 C59 H54 107.0 .
Si4 C59 H55 107.3 .
C60 C59 H54 106.2 .
C60 C59 H55 108.8 .
H54 C59 H55 109.5 .
C59 C60 H56 89.4 .
C59 C60 H81 91.9 .
C61 C60 H56 79.6 .
C61 C60 H81 99.2 .
C62 C60 H56 86.2 .
C62 C60 H81 93.8 .
H56 C60 H81 178.6 .
C60 C61 H57 103.7 .
C60 C61 H58 112.2 .
C60 C61 H59 112.3 .
H57 C61 H58 109.5 .
H57 C61 H59 109.5 .
H58 C61 H59 109.5 .
C60 C62 H60 109.8 .
C60 C62 H61 108.9 .
C60 C62 H62 109.7 .
H60 C62 H61 109.5 .
H60 C62 H62 109.5 .
H61 C62 H62 109.5 .
Si5 C63 H63 107.0 .
Si5 C63 H64 106.0 .
C64 C63 H63 106.3 .
C64 C63 H64 106.5 .
H63 C63 H64 109.5 .
C63 C64 H65 112.4 .
C65 C64 H65 112.5 .
C66 C64 H65 111.3 .
C64 C65 H66 109.1 .
C64 C65 H67 108.9 .
C64 C65 H68 110.4 .
H66 C65 H67 109.5 .
H66 C65 H68 109.5 .
H67 C65 H68 109.5 .
C64 C66 H69 110.2 .
C64 C66 H70 109.3 .
C64 C66 H71 108.9 .
H69 C66 H70 109.5 .
H69 C66 H71 109.5 .
H70 C66 H71 109.5 .
Si7 C74 H72 106.4 .
Si7 C74 H73 106.3 .
C75 C74 H72 106.8 .
C75 C74 H73 105.8 .
H72 C74 H73 109.5 .
C74 C75 H74 108.1 .
C76 C75 H74 110.7 .
C77 C75 H74 108.0 .
C75 C76 H75 106.5 .
C75 C76 H76 111.1 .
C75 C76 H77 110.8 .
H75 C76 H76 109.5 .
H75 C76 H77 109.5 .
H76 C76 H77 109.5 .
C75 C77 H78 109.3 .
C75 C77 H79 109.5 .
C75 C77 H80 109.6 .
H78 C77 H79 109.5 .
H78 C77 H80 109.5 .
H79 C77 H80 109.5 .
C78 C78 H82 111.4 56503
C78 C78 H83 112.8 56503
C79 C78 H82 105.8 .
C79 C78 H83 107.8 .
H82 C78 H83 109.5 .
C78 C79 H84 107.7 .
C78 C79 H85 105.9 .
C80 C79 H84 105.6 .
C80 C79 H85 89.8 .
H84 C79 H85 109.5 .
C79 C80 H86 117.7 .
C79 C80 H87 121.0 .
C79 C80 H88 86.7 .
H86 C80 H87 109.5 .
H86 C80 H88 109.5 .
H87 C80 H88 109.5 .

loop_
_geom_bond_atom_site_label_1
_geom_bond_atom_site_label_2
_geom_bond_distance
_geom_bond_site_symmetry_2
Pt1 P2 2.192(2) .
Pt1 O1 2.076(5) .
Pt1 O2 2.141(6) .
Pt1 C1 2.005(10) .
Ag1 P1 2.327(2) .
Ag1 O1 2.142(5) .
P1 C7 1.810(9) .
P1 C13 1.821(9) .
P1 C19 1.816(9) .
P2 C25 1.823(10) .
P2 C31 1.832(10) .
P2 C37 1.827(9) .
Si1 O1 1.600(6) .
Si1 O3 1.615(7) .
Si1 O10 1.645(6) .
Si1 C43 1.856(9) .
Si2 O2 1.593(6) .
Si2 O4 1.620(8) .
Si2 O11 1.642(6) .
Si2 C47 2.23(2) .
Si2 C48 1.90(3) .
Si3 O3 1.628(7) .
Si3 O4 1.615(8) .
Si3 O12 1.602(7) .
Si3 C55 1.844(11) .
Si4 O5 1.605(6) .
Si4 O6 1.626(7) .
Si4 O7 1.618(6) .
Si4 C59 1.840(10) .
Si5 O6 1.644(7) .
Si5 O8 1.613(8) .
Si5 O10 1.608(6) .
Si5 C63 1.869(16) .
Si6 O7 1.611(6) .
Si6 O9 1.612(6) .
Si6 O11 1.600(6) .
Si6 C67 1.848(9) .
Si7 O8 1.628(8) .
Si7 O9 1.628(7) .
Si7 O12 1.625(7) .
Si7 C74 1.822(13) .
C1 C2 1.396(14) .
C1 C6 1.408(12) .
C2 C3 1.364(14) .
C3 C4 1.396(14) .
C4 C5 1.368(15) .
C5 C6 1.379(14) .
C7 C8 1.387(13) .
C7 C12 1.405(13) .
C8 C9 1.401(15) .
C9 C10 1.348(16) .
C10 C11 1.416(16) .
C11 C12 1.373(15) .
C13 C14 1.360(13) .
C13 C18 1.409(13) .
C14 C15 1.410(16) .
C15 C16 1.349(17) .
C16 C17 1.405(18) .
C17 C18 1.389(15) .
C19 C20 1.381(16) .
C19 C24 1.404(15) .
C20 C21 1.362(19) .
C21 C22 1.33(2) .
C22 C23 1.37(2) .
C23 C24 1.381(15) .
C25 C26 1.384(13) .
C25 C30 1.376(14) .
C26 C27 1.397(15) .
C27 C28 1.373(16) .
C28 C29 1.392(16) .
C29 C30 1.381(16) .
C31 C32 1.356(13) .
C31 C36 1.387(13) .
C32 C33 1.387(13) .
C33 C34 1.395(14) .
C34 C35 1.369(17) .
C35 C36 1.390(14) .
C37 C38 1.420(14) .
C37 C42 1.388(13) .
C38 C39 1.400(14) .
C39 C40 1.388(16) .
C40 C41 1.364(17) .
C41 C42 1.365(15) .
C43 C44 1.505(14) .
C44 C45 1.465(18) .
C44 C46 1.552(19) .
C47 C48 0.75(3) .
C47 C50 1.30(3) .
C47 C51 1.53(3) .
C48 C50 1.10(4) .
C49 C51 1.79(4) .
C50 C53 1.55(3) .
C50 C54 1.59(3) .
C51 C52 1.48(5) .
C52 C53 1.12(5) .
C55 C56 1.519(15) .
C56 C57 1.526(16) .
C56 C58 1.517(16) .
C59 C60 1.49(2) .
C60 C61 1.21(3) .
C60 C62 1.57(2) .
C63 C64 1.46(2) .
C64 C65 1.470(16) .
C64 C66 1.64(2) .
C67 C68 1.49(3) .
C67 C70 1.57(2) .
C68 C69 1.49(3) .
C68 C70 1.29(3) .
C68 C71 1.52(4) .
C68 C72 1.49(4) .
C69 C70 1.53(3) .
C69 C71 0.89(3) .
C70 C72 1.44(3) .
C70 C73 1.49(3) .
C74 C75 1.514(16) .
C75 C76 1.46(2) .
C75 C77 1.50(2) .
C78 C78 1.19(3) 56503
C78 C79 1.72(4) .
C79 C80 1.13(3) .
C2 H1 0.950 .
C3 H2 0.950 .
C4 H3 0.950 .
C5 H4 0.950 .
C6 H5 0.950 .
C8 H6 0.950 .
C9 H7 0.950 .
C10 H8 0.950 .
C11 H9 0.950 .
C12 H10 0.950 .
C14 H11 0.950 .
C15 H12 0.950 .
C16 H13 0.950 .
C17 H14 0.950 .
C18 H15 0.950 .
C20 H16 0.950 .
C21 H17 0.950 .
C22 H18 0.950 .
C23 H19 0.950 .
C24 H20 0.950 .
C26 H21 0.950 .
C27 H22 0.950 .
C28 H23 0.950 .
C29 H24 0.950 .
C30 H25 0.950 .
C32 H26 0.950 .
C33 H27 0.950 .
C34 H28 0.950 .
C35 H29 0.950 .
C36 H30 0.950 .
C38 H31 0.950 .
C39 H32 0.950 .
C40 H33 0.950 .
C41 H34 0.950 .
C42 H35 0.950 .
C43 H36 0.950 .
C43 H37 0.950 .
C44 H38 0.950 .
C45 H39 0.950 .
C45 H40 0.950 .
C45 H41 0.950 .
C46 H42 0.950 .
C46 H43 0.950 .
C46 H44 0.950 .
C55 H45 0.950 .
C55 H46 0.950 .
C56 H47 0.950 .
C57 H48 0.950 .
C57 H49 0.950 .
C57 H50 0.950 .
C58 H51 0.950 .
C58 H52 0.950 .
C58 H53 0.950 .
C59 H54 0.950 .
C59 H55 0.950 .
C60 H56 0.950 .
C60 H81 0.950 .
C61 H57 0.950 .
C61 H58 0.950 .
C61 H59 0.950 .
C62 H60 0.950 .
C62 H61 0.950 .
C62 H62 0.950 .
C63 H63 0.950 .
C63 H64 0.950 .
C64 H65 0.950 .
C65 H66 0.950 .
C65 H67 0.950 .
C65 H68 0.950 .
C66 H69 0.950 .
C66 H70 0.950 .
C66 H71 0.950 .
C74 H72 0.950 .
C74 H73 0.950 .
C75 H74 0.950 .
C76 H75 0.950 .
C76 H76 0.950 .
C76 H77 0.950 .
C77 H78 0.950 .
C77 H79 0.950 .
C77 H80 0.950 .
C78 H82 0.950 .
C78 H83 0.950 .
C79 H84 0.950 .
C79 H85 0.950 .
C80 H86 0.950 .
C80 H87 0.950 .
C80 H88 0.950 .
